data_1551655
loop_
_publ_author_name
'Sharma, Preetika'
'Anthal, Sumati'
'Prakash, V.'
Vasu
'Gupta, Vivek K.'
'Kant, Rajni'

_publ_section_title
;
 Crystal Structure of 2-Cyano-N-cyclohexylacetamide
;
_journal_name_full 'X-ray Structure Analysis Online'
_journal_page_first 17
_journal_paper_doi 10.2116/xraystruct.30.17
_journal_volume 30
_journal_year 2014
_chemical_formula_moiety 'C9 H14 N2 O'
_chemical_formula_sum 'C9 H14 N2 O'
_chemical_formula_weight 166.22
_chemical_name_systematic 2-Cyano-N-cyclohexylacetamide
_space_group_IT_number 14
_space_group_name_Hall '-P 2yn'
_space_group_name_H-M_alt 'P 1 21/n 1'
_symmetry_cell_setting monoclinic
_symmetry_space_group_name_Hall '-P 2yn'
_symmetry_space_group_name_H-M 'P 1 21/n 1'
_atom_sites_solution_hydrogens geom
_atom_sites_solution_primary direct
_atom_sites_solution_secondary difmap
_audit_creation_method SHELXL-97
_cell_angle_alpha 90.00
_cell_angle_beta 96.50(2)
_cell_angle_gamma 90.00
_cell_formula_units_Z 4
_cell_length_a 12.057(2)
_cell_length_b 4.7671(8)
_cell_length_c 16.327(4)
_cell_measurement_reflns_used 806
_cell_measurement_temperature 293(2)
_cell_measurement_theta_max 26.4660
_cell_measurement_theta_min 4.0310
_cell_volume 932.4(3)
_computing_cell_refinement 'CrysAlisPro, Diff.Ltd,Ver 1.171.34.40'
_computing_data_collection 'CrysAlisPro,Diff.Ltd,Ver 1.171.34.40'
_computing_data_reduction 'CrysAlisPro, Diff.Ltd,Ver 1.171.34.40'
_computing_molecular_graphics 'ORTEP3 (Farrugia, 1997)'
_computing_publication_material 'PLATON(Spek,2009)& PARST(Nardeli 1995)'
_computing_structure_refinement 'SHELXL-97 (Sheldrick, 2008)'
_computing_structure_solution 'SHELXS-97 (Sheldrick, 2008)'
_diffrn_ambient_temperature 293(2)
_diffrn_detector_area_resol_mean 16.1049
_diffrn_measured_fraction_theta_full 0.997
_diffrn_measured_fraction_theta_max 0.997
_diffrn_measurement_device_type 'Xcalibur, Sapphire3'
_diffrn_measurement_method 'omega scans'
_diffrn_radiation_monochromator graphite
_diffrn_radiation_source 'fine-focus sealed tube'
_diffrn_radiation_type MoK\a
_diffrn_radiation_wavelength 0.71073
_diffrn_reflns_av_R_equivalents 0.0328
_diffrn_reflns_av_sigmaI/netI 0.0539
_diffrn_reflns_limit_h_max 8
_diffrn_reflns_limit_h_min -14
_diffrn_reflns_limit_k_max 3
_diffrn_reflns_limit_k_min -5
_diffrn_reflns_limit_l_max 20
_diffrn_reflns_limit_l_min -16
_diffrn_reflns_number 3364
_diffrn_reflns_theta_full 25.99
_diffrn_reflns_theta_max 25.99
_diffrn_reflns_theta_min 3.95
_diffrn_standards_decay_% 0
_diffrn_standards_interval_count 0
_diffrn_standards_interval_time 0
_diffrn_standards_number 0
_exptl_absorpt_coefficient_mu 0.079
_exptl_absorpt_correction_T_max 1.00000
_exptl_absorpt_correction_T_min 0.46180
_exptl_absorpt_correction_type multi-scan
_exptl_absorpt_process_details 'crys Alis RED'
_exptl_crystal_colour white
_exptl_crystal_density_diffrn 1.184
_exptl_crystal_density_method 'not measured'
_exptl_crystal_description 'block shaped'
_exptl_crystal_F_000 360
_exptl_crystal_size_max 0.30
_exptl_crystal_size_mid 0.20
_exptl_crystal_size_min 0.20
_refine_diff_density_max 0.225
_refine_diff_density_min -0.195
_refine_diff_density_rms 0.050
_refine_ls_extinction_method none
_refine_ls_goodness_of_fit_ref 1.152
_refine_ls_hydrogen_treatment mixed
_refine_ls_matrix_type full
_refine_ls_number_parameters 113
_refine_ls_number_reflns 1812
_refine_ls_number_restraints 0
_refine_ls_restrained_S_all 1.152
_refine_ls_R_factor_all 0.1120
_refine_ls_R_factor_gt 0.0765
_refine_ls_shift/su_max 0.000
_refine_ls_shift/su_mean 0.000
_refine_ls_structure_factor_coef Fsqd
_refine_ls_weighting_details 'calc w=1/[\s^2^(Fo^2^)+(0.0824P)^2^+0.3677P] where P=(Fo^2^+2Fc^2^)/3'
_refine_ls_weighting_scheme calc
_refine_ls_wR_factor_gt 0.2067
_refine_ls_wR_factor_ref 0.2316
_reflns_number_gt 1137
_reflns_number_total 1812
_reflns_threshold_expression >2sigma(I)
_cod_data_source_file 30_17_1.txt
_cod_data_source_block vpc1
_cod_original_sg_symbol_Hall '-p 2yn'
_cod_original_sg_symbol_H-M p21/n
_cod_database_code 1551655

loop_
_symmetry_equiv_pos_as_xyz
'x, y, z'
'-x+1/2, y+1/2, -z+1/2'
'-x, -y, -z'
'x-1/2, -y-1/2, z-1/2'

loop_
_atom_site_label
_atom_site_type_symbol
_atom_site_fract_x
_atom_site_fract_y
_atom_site_fract_z
_atom_site_U_iso_or_equiv
_atom_site_adp_type
_atom_site_occupancy
_atom_site_symmetry_multiplicity
_atom_site_calc_flag
_atom_site_refinement_flags
O1 O 0.5300(2) 0.2096(4) 0.68340(16) 0.0623(8) Uani 1 1 d .
N1 N 0.5785(3) -0.2209(6) 0.64736(19) 0.0543(8) Uani 1 1 d .
N2 N 0.3400(3) 0.1865(8) 0.8188(2) 0.0866(12) Uani 1 1 d .
C1 C 0.6633(3) -0.1387(6) 0.5962(2) 0.0501(8) Uani 1 1 d .
H1 H 0.6596 0.0656 0.5898 0.060 Uiso 1 1 calc R
C2 C 0.7781(3) -0.2114(9) 0.6369(2) 0.0714(11) Uani 1 1 d .
H2A H 0.7833 -0.4124 0.6459 0.086 Uiso 1 1 calc R
H2B H 0.7908 -0.1192 0.6901 0.086 Uiso 1 1 calc R
C3 C 0.8660(3) -0.1198(12) 0.5835(3) 0.0884(14) Uani 1 1 d .
H3A H 0.8664 0.0833 0.5801 0.106 Uiso 1 1 calc R
H3B H 0.9388 -0.1796 0.6088 0.106 Uiso 1 1 calc R
C4 C 0.8457(3) -0.2395(9) 0.4983(3) 0.0780(12) Uani 1 1 d .
H4A H 0.8999 -0.1628 0.4647 0.094 Uiso 1 1 calc R
H4B H 0.8558 -0.4413 0.5008 0.094 Uiso 1 1 calc R
C5 C 0.7305(3) -0.1742(9) 0.4589(2) 0.0733(11) Uani 1 1 d .
H5A H 0.7178 -0.2688 0.4061 0.088 Uiso 1 1 calc R
H5B H 0.7239 0.0261 0.4490 0.088 Uiso 1 1 calc R
C6 C 0.6432(3) -0.2654(8) 0.5124(2) 0.0611(10) Uani 1 1 d .
H6A H 0.5700 -0.2098 0.4867 0.073 Uiso 1 1 calc R
H6B H 0.6441 -0.4683 0.5171 0.073 Uiso 1 1 calc R
C7 C 0.5198(3) -0.0456(6) 0.68608(19) 0.0443(8) Uani 1 1 d .
C8 C 0.4340(3) -0.1779(7) 0.7339(2) 0.0598(10) Uani 1 1 d .
H8A H 0.3771 -0.2677 0.6959 0.072 Uiso 1 1 calc R
H8B H 0.4694 -0.3214 0.7701 0.072 Uiso 1 1 calc R
C9 C 0.3822(3) 0.0259(8) 0.7823(2) 0.0567(9) Uani 1 1 d .
H1' H 0.563(3) -0.380(8) 0.650(2) 0.061(11) Uiso 1 1 d .

loop_
_atom_site_aniso_label
_atom_site_aniso_U_11
_atom_site_aniso_U_22
_atom_site_aniso_U_33
_atom_site_aniso_U_23
_atom_site_aniso_U_13
_atom_site_aniso_U_12
O1 0.0790(17) 0.0341(12) 0.0796(18) 0.0038(11) 0.0346(14) -0.0031(11)
N1 0.0659(19) 0.0301(14) 0.072(2) 0.0059(13) 0.0304(15) -0.0028(13)
N2 0.087(3) 0.088(2) 0.092(3) -0.010(2) 0.041(2) 0.007(2)
C1 0.0564(19) 0.0358(15) 0.061(2) 0.0046(14) 0.0209(16) -0.0010(14)
C2 0.062(2) 0.096(3) 0.056(2) -0.003(2) 0.0054(18) -0.012(2)
C3 0.053(2) 0.126(4) 0.087(3) -0.002(3) 0.012(2) -0.016(2)
C4 0.068(3) 0.089(3) 0.084(3) -0.001(2) 0.037(2) 0.001(2)
C5 0.073(3) 0.091(3) 0.059(2) 0.005(2) 0.0215(19) 0.000(2)
C6 0.053(2) 0.074(2) 0.057(2) 0.0024(18) 0.0073(16) -0.0013(17)
C7 0.0500(17) 0.0349(16) 0.0487(17) 0.0038(13) 0.0084(14) -0.0016(13)
C8 0.068(2) 0.0458(18) 0.070(2) 0.0071(17) 0.0289(18) -0.0011(16)
C9 0.055(2) 0.058(2) 0.060(2) 0.0086(18) 0.0180(17) 0.0014(17)

loop_
_atom_type_symbol
_atom_type_description
_atom_type_scat_dispersion_real
_atom_type_scat_dispersion_imag
_atom_type_scat_source
C C 0.0033 0.0016 'International Tables Vol C Tables 4.2.6.8 and 6.1.1.4'
H H 0.0000 0.0000 'International Tables Vol C Tables 4.2.6.8 and 6.1.1.4'
N N 0.0061 0.0033 'International Tables Vol C Tables 4.2.6.8 and 6.1.1.4'
O O 0.0106 0.0060 'International Tables Vol C Tables 4.2.6.8 and 6.1.1.4'

loop_
_geom_angle_atom_site_label_1
_geom_angle_atom_site_label_2
_geom_angle_atom_site_label_3
_geom_angle
C7 N1 C1 124.4(3)
C7 N1 H1' 116(3)
C1 N1 H1' 120(3)
N1 C1 C6 111.6(3)
N1 C1 C2 111.0(3)
C6 C1 C2 110.9(3)
N1 C1 H1 107.7
C6 C1 H1 107.7
C2 C1 H1 107.7
C1 C2 C3 110.4(3)
C1 C2 H2A 109.6
C3 C2 H2A 109.6
C1 C2 H2B 109.6
C3 C2 H2B 109.6
H2A C2 H2B 108.1
C4 C3 C2 112.0(3)
C4 C3 H3A 109.2
C2 C3 H3A 109.2
C4 C3 H3B 109.2
C2 C3 H3B 109.2
H3A C3 H3B 107.9
C5 C4 C3 111.5(3)
C5 C4 H4A 109.3
C3 C4 H4A 109.3
C5 C4 H4B 109.3
C3 C4 H4B 109.3
H4A C4 H4B 108.0
C4 C5 C6 111.5(3)
C4 C5 H5A 109.3
C6 C5 H5A 109.3
C4 C5 H5B 109.3
C6 C5 H5B 109.3
H5A C5 H5B 108.0
C1 C6 C5 111.3(3)
C1 C6 H6A 109.4
C5 C6 H6A 109.4
C1 C6 H6B 109.4
C5 C6 H6B 109.4
H6A C6 H6B 108.0
O1 C7 N1 123.9(3)
O1 C7 C8 120.9(3)
N1 C7 C8 115.2(3)
C9 C8 C7 111.6(3)
C9 C8 H8A 109.3
C7 C8 H8A 109.3
C9 C8 H8B 109.3
C7 C8 H8B 109.3
H8A C8 H8B 108.0
N2 C9 C8 178.5(4)

loop_
_geom_bond_atom_site_label_1
_geom_bond_atom_site_label_2
_geom_bond_distance
O1 C7 1.224(3)
N1 C7 1.304(4)
N1 C1 1.445(4)
N1 H1' 0.78(4)
N2 C9 1.126(4)
C1 C6 1.491(5)
C1 C2 1.506(5)
C1 H1 0.9800
C2 C3 1.512(5)
C2 H2A 0.9700
C2 H2B 0.9700
C3 C4 1.498(6)
C3 H3A 0.9700
C3 H3B 0.9700
C4 C5 1.496(6)
C4 H4A 0.9700
C4 H4B 0.9700
C5 C6 1.506(5)
C5 H5A 0.9700
C5 H5B 0.9700
C6 H6A 0.9700
C6 H6B 0.9700
C7 C8 1.505(4)
C8 C9 1.439(5)
C8 H8A 0.9700
C8 H8B 0.9700

loop_
_geom_torsion_atom_site_label_1
_geom_torsion_atom_site_label_2
_geom_torsion_atom_site_label_3
_geom_torsion_atom_site_label_4
_geom_torsion
C7 N1 C1 C6 -126.5(4)
C7 N1 C1 C2 109.3(4)
N1 C1 C2 C3 -179.0(3)
C6 C1 C2 C3 56.3(4)
C1 C2 C3 C4 -55.1(5)
C2 C3 C4 C5 54.0(5)
C3 C4 C5 C6 -53.8(5)
N1 C1 C6 C5 178.9(3)
C2 C1 C6 C5 -56.9(4)
C4 C5 C6 C1 55.6(5)
C1 N1 C7 O1 0.0(6)
C1 N1 C7 C8 178.4(3)
O1 C7 C8 C9 -8.3(5)
N1 C7 C8 C9 173.2(3)

loop_
_cod_changelog_entry_id
_cod_changelog_entry_author
_cod_changelog_entry_date
_cod_changelog_entry_text
1 'Vaitkus, Antanas' 2024-04-17T18:55:08+03:00 'Updated bibliographic information.'
